data_1510537
loop_
_publ_author_name
'Zinn, W.'
'Abd-Elmeguid, M.M.'
'Koebler, U.'
'Sauer, C.'

_publ_section_title
;
 Valence instability in magnetically ordered Eu (Pd1-x Aux)2 Si2
;
_journal_name_full 'Zeitschrift fuer Physik, B (1984-)'
_journal_page_first 239
_journal_page_last 248
_journal_volume 60
_journal_year 1985
_chemical_formula_sum 'Au4 Eu1.2 Si4 Yb0.8'
_chemical_name_systematic 'Au4 (Eu1.2 Yb0.8) Si4'
_space_group_IT_number 139
_symmetry_space_group_name_Hall '-I 4 2'
_symmetry_space_group_name_H-M 'I 4/m m m'
_cell_angle_alpha 90
_cell_angle_beta 90
_cell_angle_gamma 90
_cell_formula_units_Z 1
_cell_length_a 4.337
_cell_length_b 4.337
_cell_length_c 10.107
_cell_volume 190.108
_citation_journal_id_ASTM ZPCMDN
_cod_data_source_file gold_639.cif
_cod_data_source_block Au4Eu1.2Si4Yb0.8
_cod_original_cell_volume 190.1083
_cod_database_code 1510537

loop_
_symmetry_equiv_pos_as_xyz
x,y,z
-y,x,z
-x,-y,z
y,-x,z
x,-y,-z
y,x,-z
-x,y,-z
-y,-x,-z
-x,-y,-z
y,-x,-z
x,y,-z
-y,x,-z
-x,y,z
-y,-x,z
x,-y,z
y,x,z
x+1/2,y+1/2,z+1/2
-y+1/2,x+1/2,z+1/2
-x+1/2,-y+1/2,z+1/2
y+1/2,-x+1/2,z+1/2
x+1/2,-y+1/2,-z+1/2
y+1/2,x+1/2,-z+1/2
-x+1/2,y+1/2,-z+1/2
-y+1/2,-x+1/2,-z+1/2
-x+1/2,-y+1/2,-z+1/2
y+1/2,-x+1/2,-z+1/2
x+1/2,y+1/2,-z+1/2
-y+1/2,x+1/2,-z+1/2
-x+1/2,y+1/2,z+1/2
-y+1/2,-x+1/2,z+1/2
x+1/2,-y+1/2,z+1/2
y+1/2,x+1/2,z+1/2

loop_
_atom_site_label
_atom_site_type_symbol
_atom_site_fract_x
_atom_site_fract_y
_atom_site_fract_z
_atom_site_occupancy
_atom_site_U_iso_or_equiv
Si1 Si 0 0 0.38 1 0.0
Au1 Au 0 0.5 0.25 1 0.0
Eu1 Eu 0 0 0 0.6 0.0
Yb2 Yb 0 0 0 0.4 0.0
